data_4347351
loop_
_publ_author_name
'Liu, Lin'
'Wang, Shi-Ming'
'Han, Zheng-Bo'
'Ding, Meili'
'Yuan, Da-Qiang'
'Jiang, Hai-Long'

_publ_section_title
;
 Exceptionally Robust In-Based Metal-Organic Framework for Highly
 Efficient Carbon Dioxide Capture and Conversion.
;
_journal_issue 7
_journal_name_full 'Inorganic chemistry'
_journal_page_first 3558
_journal_page_last 3565
_journal_paper_doi 10.1021/acs.inorgchem.6b00050
_journal_volume 55
_journal_year 2016
_chemical_formula_sum 'C20.4 H10.8 In2 N1.2 O13.4'
_chemical_formula_weight 716.74
_space_group_crystal_system orthorhombic
_space_group_IT_number 61
_space_group_name_Hall '-P 2ac 2ab'
_space_group_name_H-M_alt 'P b c a'
_atom_sites_solution_hydrogens geom
_audit_creation_method SHELXL-2014/7
_cell_angle_alpha 90
_cell_angle_beta 90
_cell_angle_gamma 90
_cell_formula_units_Z 8
_cell_length_a 15.4979(9)
_cell_length_b 13.4644(7)
_cell_length_c 32.4682(18)
_cell_measurement_reflns_used 9089
_cell_measurement_temperature 173(2)
_cell_measurement_theta_max 28.28
_cell_measurement_theta_min 2.913
_cell_volume 6775.1(6)
_computing_structure_refinement 'SHELXL-2014/7 (Sheldrick, 2014)'
_diffrn_ambient_temperature 173(2)
_diffrn_measured_fraction_theta_full 0.995
_diffrn_measured_fraction_theta_max 0.995
_diffrn_measurement_device_type 'Bruker APEX area-detector diffractometer'
_diffrn_measurement_method '\f and \w scan'
_diffrn_radiation_type MoK\a
_diffrn_radiation_wavelength 0.71073
_diffrn_reflns_av_R_equivalents 0.0739
_diffrn_reflns_av_unetI/netI 0.0310
_diffrn_reflns_Laue_measured_fraction_full 0.995
_diffrn_reflns_Laue_measured_fraction_max 0.995
_diffrn_reflns_limit_h_max 20
_diffrn_reflns_limit_h_min -20
_diffrn_reflns_limit_k_max 17
_diffrn_reflns_limit_k_min -17
_diffrn_reflns_limit_l_max 43
_diffrn_reflns_limit_l_min -43
_diffrn_reflns_number 116573
_diffrn_reflns_point_group_measured_fraction_full 0.995
_diffrn_reflns_point_group_measured_fraction_max 0.995
_diffrn_reflns_theta_full 25.242
_diffrn_reflns_theta_max 28.343
_diffrn_reflns_theta_min 2.749
_exptl_absorpt_coefficient_mu 1.412
_exptl_absorpt_correction_T_max 0.7457
_exptl_absorpt_correction_T_min 0.6718
_exptl_absorpt_correction_type multi-scan
_exptl_absorpt_process_details sadabs
_exptl_crystal_colour light-yellow
_exptl_crystal_density_diffrn 1.405
_exptl_crystal_description rod-like
_exptl_crystal_F_000 2774
_exptl_crystal_size_max 0.320
_exptl_crystal_size_mid 0.150
_exptl_crystal_size_min 0.120
_refine_diff_density_max 1.702
_refine_diff_density_min -1.987
_refine_diff_density_rms 0.178
_refine_ls_extinction_method none
_refine_ls_goodness_of_fit_ref 1.109
_refine_ls_hydrogen_treatment constr
_refine_ls_matrix_type full
_refine_ls_number_parameters 394
_refine_ls_number_reflns 8409
_refine_ls_number_restraints 89
_refine_ls_restrained_S_all 1.110
_refine_ls_R_factor_all 0.0754
_refine_ls_R_factor_gt 0.0555
_refine_ls_shift/su_max 0.001
_refine_ls_shift/su_mean 0.000
_refine_ls_structure_factor_coef Fsqd
_refine_ls_weighting_details 'w=1/[\s^2^(Fo^2^)+(0.0429P)^2^+74.8767P] where P=(Fo^2^+2Fc^2^)/3'
_refine_ls_weighting_scheme calc
_refine_ls_wR_factor_gt 0.1249
_refine_ls_wR_factor_ref 0.1338
_reflns_Friedel_coverage 0.000
_reflns_number_gt 6586
_reflns_number_total 8409
_reflns_threshold_expression 'I > 2\s(I)'
_cod_data_source_file ic6b00050_si_002.cif
_cod_data_source_block 1
_cod_original_formula_sum 'C20.40 H10.80 In2 N1.20 O13.40'
_cod_database_code 4347351
_shelx_shelxl_version_number 2014/7
_shelx_space_group_comment
;
The symmetry employed for this shelxl refinement is uniquely defined
by the following loop, which should always be used as a source of
symmetry information in preference to the above space-group names.
They are only intended as comments.
;
_shelx_estimated_absorpt_t_min 0.661
_shelx_estimated_absorpt_t_max 0.849

loop_
_space_group_symop_operation_xyz
'x, y, z'
'-x+1/2, -y, z+1/2'
'x+1/2, -y+1/2, -z'
'-x, y+1/2, -z+1/2'
'-x, -y, -z'
'x-1/2, y, -z-1/2'
'-x-1/2, y-1/2, z'
'x, -y-1/2, z-1/2'

loop_
_atom_site_label
_atom_site_type_symbol
_atom_site_fract_x
_atom_site_fract_y
_atom_site_fract_z
_atom_site_U_iso_or_equiv
_atom_site_adp_type
_atom_site_occupancy
_atom_site_site_symmetry_order
_atom_site_calc_flag
_atom_site_refinement_flags_posn
_atom_site_refinement_flags_adp
_atom_site_refinement_flags_occupancy
_atom_site_disorder_assembly
_atom_site_disorder_group
In1 In 0.22231(2) 0.68449(2) 0.38131(2) 0.00946(9) Uani 1 1 d . . . . .
In2 In 0.27873(2) 0.92592(2) 0.34124(2) 0.00928(9) Uani 1 1 d . . . . .
O1 O 0.1863(2) 0.8311(3) 0.36796(12) 0.0127(7) Uani 1 1 d . . . . .
O2 O 0.3251(3) 0.6764(3) 0.33570(12) 0.0176(8) Uani 1 1 d . . . . .
O3 O 0.3073(3) 0.8115(3) 0.29600(12) 0.0177(8) Uani 1 1 d . . . . .
O4 O 0.6238(3) 0.6538(3) 0.16470(16) 0.0354(13) Uani 1 1 d . . . . .
O5 O 0.6119(3) 0.4968(3) 0.18694(13) 0.0186(8) Uani 1 1 d . . . . .
O6 O 0.2968(3) 0.4970(3) 0.29451(12) 0.0189(9) Uani 1 1 d . . . . .
O7 O 0.4253(3) 0.4486(3) 0.31752(15) 0.0298(11) Uani 1 1 d . . . . .
O8 O 0.3761(3) 0.8643(3) 0.38304(12) 0.0191(8) Uani 1 1 d . . . . .
O9 O 0.3235(3) 0.7376(3) 0.42142(13) 0.0221(9) Uani 1 1 d . . . . .
O10 O 0.6818(4) 0.9540(4) 0.53607(16) 0.0470(15) Uani 1 1 d . . . . .
O11 O 0.6356(3) 0.8166(3) 0.56767(14) 0.0301(11) Uani 1 1 d . . . . .
O12 O 0.4131(9) 0.5949(10) 0.4905(4) 0.141(4) Uani 1 1 d D U . . .
O13 O 0.3230(18) 0.693(2) 0.5162(9) 0.141(4) Uani 0.4 1 d D U P A 1
O14 O 0.2480(3) 0.5333(3) 0.38682(11) 0.0132(7) Uani 1 1 d . . . . .
N1 N 0.4774(9) 0.5790(8) 0.4322(5) 0.073(5) Uani 0.6 1 d D . P B 2
C1 C 0.3378(4) 0.7264(4) 0.30342(16) 0.0140(10) Uani 1 1 d . . . . .
C2 C 0.3971(4) 0.6843(4) 0.27175(18) 0.0172(11) Uani 1 1 d . . . . .
C3 C 0.4358(4) 0.7503(4) 0.2448(2) 0.0276(15) Uani 1 1 d . . . . .
H3 H 0.4194 0.8182 0.2453 0.033 Uiso 1 1 calc R U . . .
C4 C 0.4981(5) 0.7193(4) 0.2170(2) 0.0311(16) Uani 1 1 d . . . . .
H4 H 0.5246 0.7658 0.1990 0.037 Uiso 1 1 calc R U . . .
C5 C 0.5216(4) 0.6193(4) 0.21564(19) 0.0198(12) Uani 1 1 d . . . . .
C6 C 0.4826(4) 0.5525(4) 0.24234(18) 0.0183(12) Uani 1 1 d . . . . .
H6 H 0.4993 0.4846 0.2416 0.022 Uiso 1 1 calc R U . . .
C7 C 0.4198(4) 0.5827(4) 0.27017(17) 0.0164(11) Uani 1 1 d . . . . .
C8 C 0.5909(4) 0.5871(4) 0.18679(18) 0.0183(11) Uani 1 1 d . . . . .
C9 C 0.3780(4) 0.5041(4) 0.29688(17) 0.0173(11) Uani 1 1 d . . . . .
C10 C 0.3769(4) 0.8064(4) 0.41345(17) 0.0194(12) Uani 1 1 d . . . . .
C11 C 0.4489(4) 0.8203(4) 0.44399(19) 0.0277(14) Uani 1 1 d D . . . .
C14 C 0.5734(4) 0.8560(5) 0.5038(2) 0.0331(16) Uani 1 1 d D . . . .
C17 C 0.6369(5) 0.8780(5) 0.5378(2) 0.0291(15) Uani 1 1 d . . . . .
C19 C 0.5151(12) 0.6176(14) 0.3945(5) 0.076(6) Uani 0.6 1 d D . P B 2
H19A H 0.5390 0.6847 0.3997 0.091 Uiso 0.6 1 calc R U P B 2
H19B H 0.4699 0.6235 0.3731 0.091 Uiso 0.6 1 calc R U P B 2
C20 C 0.5832(12) 0.5522(12) 0.3800(7) 0.093(7) Uani 0.6 1 d D U P B 2
H20A H 0.6308 0.5519 0.4004 0.111 Uiso 0.6 1 calc R U P B 2
H20B H 0.6063 0.5782 0.3537 0.111 Uiso 0.6 1 calc R U P B 2
C22 C 0.4452(10) 0.4796(8) 0.4265(5) 0.050(4) Uani 0.6 1 d D . P B 2
H22A H 0.3958 0.4813 0.4072 0.060 Uiso 0.6 1 calc R U P B 2
H22B H 0.4240 0.4538 0.4532 0.060 Uiso 0.6 1 calc R U P B 2
C12A C 0.4734(7) 0.7468(9) 0.4712(3) 0.041(3) Uani 0.6 1 d D U P B 2
C13A C 0.5357(7) 0.7649(9) 0.5005(3) 0.038(3) Uani 0.6 1 d D U P B 2
H13A H 0.5526 0.7132 0.5188 0.046 Uiso 0.6 1 calc R U P B 2
C15A C 0.5508(8) 0.9295(11) 0.4762(4) 0.030(3) Uani 0.6 1 d D . P B 2
H15A H 0.5779 0.9927 0.4777 0.036 Uiso 0.6 1 calc R U P B 2
C16A C 0.4894(7) 0.9118(8) 0.4468(3) 0.027(3) Uani 0.6 1 d D . P B 2
H16A H 0.4743 0.9630 0.4280 0.032 Uiso 0.6 1 calc R U P B 2
C18A C 0.4544(15) 0.6411(14) 0.4645(5) 0.077(5) Uani 0.6 1 d D . P B 2
C12B C 0.4425(10) 0.7678(10) 0.4817(4) 0.032(4) Uani 0.4 1 d D U P A 1
C13B C 0.5048(9) 0.7860(10) 0.5119(5) 0.034(4) Uani 0.4 1 d D U P A 1
H13B H 0.5020 0.7525 0.5376 0.041 Uiso 0.4 1 calc R U P A 1
C15B C 0.5755(12) 0.9049(13) 0.4672(5) 0.033(6) Uani 0.4 1 d D . P B 1
H15B H 0.6199 0.9519 0.4621 0.040 Uiso 0.4 1 calc R U P B 1
C16B C 0.5147(9) 0.8875(10) 0.4379(5) 0.019(4) Uani 0.4 1 d D U P B 1
H16B H 0.5177 0.9227 0.4126 0.023 Uiso 0.4 1 calc R U P B 1
C18B C 0.3894(14) 0.6833(14) 0.4971(5) 0.077(5) Uani 0.4 1 d D . P A 1
N2 N 0.5529(11) 0.4510(12) 0.3738(5) 0.080(5) Uani 0.6 1 d D U P B 2
C21 C 0.5108(13) 0.4125(15) 0.4104(6) 0.093(7) Uani 0.6 1 d D U P B 2
H21A H 0.5548 0.4007 0.4320 0.111 Uiso 0.6 1 calc R U P B 2
H21B H 0.4837 0.3479 0.4038 0.111 Uiso 0.6 1 calc R U P B 2

loop_
_atom_site_aniso_label
_atom_site_aniso_U_11
_atom_site_aniso_U_22
_atom_site_aniso_U_33
_atom_site_aniso_U_23
_atom_site_aniso_U_13
_atom_site_aniso_U_12
In1 0.01241(17) 0.00554(15) 0.01043(16) -0.00020(12) 0.00058(14) -0.00014(13)
In2 0.01232(17) 0.00497(15) 0.01055(16) 0.00011(12) 0.00047(14) 0.00032(13)
O1 0.0150(18) 0.0057(15) 0.0173(18) 0.0018(14) 0.0044(15) -0.0015(14)
O2 0.026(2) 0.0105(17) 0.0165(19) -0.0009(14) 0.0070(16) 0.0032(16)
O3 0.027(2) 0.0089(17) 0.0167(19) -0.0021(15) 0.0053(16) 0.0029(16)
O4 0.046(3) 0.012(2) 0.048(3) 0.004(2) 0.032(3) 0.003(2)
O5 0.019(2) 0.0106(17) 0.026(2) -0.0014(15) 0.0094(17) 0.0024(16)
O6 0.024(2) 0.0171(19) 0.0160(19) -0.0003(15) 0.0052(16) -0.0070(16)
O7 0.027(2) 0.023(2) 0.039(3) 0.016(2) 0.009(2) 0.0054(19)
O8 0.021(2) 0.0151(18) 0.022(2) 0.0027(16) -0.0099(17) -0.0007(16)
O9 0.030(2) 0.020(2) 0.017(2) 0.0038(16) -0.0093(18) -0.0083(18)
O10 0.060(4) 0.048(3) 0.033(3) 0.016(2) -0.029(3) -0.029(3)
O11 0.039(3) 0.018(2) 0.033(3) 0.0056(19) -0.021(2) -0.005(2)
O12 0.143(5) 0.136(5) 0.146(5) 0.010(4) 0.002(4) 0.000(4)
O13 0.143(5) 0.136(5) 0.146(5) 0.010(4) 0.002(4) 0.000(4)
O14 0.0182(18) 0.0104(17) 0.0110(17) -0.0019(14) 0.0006(14) 0.0014(14)
N1 0.059(9) 0.040(7) 0.119(14) -0.022(8) 0.014(9) 0.005(7)
C1 0.016(3) 0.011(2) 0.015(2) 0.0009(19) 0.009(2) 0.001(2)
C2 0.021(3) 0.008(2) 0.023(3) -0.002(2) 0.012(2) 0.004(2)
C3 0.035(4) 0.008(2) 0.039(4) 0.001(2) 0.021(3) 0.000(2)
C4 0.046(4) 0.009(3) 0.038(4) 0.003(2) 0.027(3) 0.003(3)
C5 0.023(3) 0.008(2) 0.027(3) 0.000(2) 0.013(2) 0.001(2)
C6 0.020(3) 0.008(2) 0.027(3) 0.001(2) 0.008(2) 0.001(2)
C7 0.022(3) 0.007(2) 0.020(3) -0.001(2) 0.008(2) -0.001(2)
C8 0.018(3) 0.011(2) 0.026(3) -0.001(2) 0.009(2) -0.002(2)
C9 0.025(3) 0.007(2) 0.020(3) 0.000(2) 0.010(2) 0.001(2)
C10 0.028(3) 0.015(3) 0.016(3) -0.001(2) -0.010(2) 0.003(2)
C11 0.037(4) 0.018(3) 0.029(3) 0.002(2) -0.019(3) -0.005(3)
C14 0.037(4) 0.031(4) 0.032(4) -0.001(3) -0.019(3) -0.003(3)
C17 0.034(4) 0.032(3) 0.022(3) 0.000(3) -0.014(3) -0.003(3)
C19 0.071(12) 0.078(13) 0.078(13) 0.002(11) 0.014(11) 0.023(11)
C20 0.091(8) 0.091(8) 0.095(8) -0.004(5) -0.002(5) 0.001(5)
C22 0.064(10) 0.032(7) 0.053(9) -0.004(6) -0.019(8) -0.008(7)
C12A 0.046(5) 0.034(5) 0.043(5) 0.003(4) -0.016(4) -0.004(4)
C13A 0.043(5) 0.033(5) 0.039(5) 0.006(4) -0.016(4) 0.001(4)
C15A 0.035(9) 0.028(7) 0.029(7) 0.005(6) -0.009(6) -0.009(6)
C16A 0.025(6) 0.023(6) 0.032(7) 0.001(5) -0.010(5) 0.005(5)
C18A 0.096(13) 0.074(11) 0.062(10) 0.022(8) 0.013(9) -0.002(10)
C12B 0.029(6) 0.036(6) 0.032(6) 0.003(4) -0.004(4) -0.004(4)
C13B 0.035(6) 0.038(6) 0.031(6) 0.002(4) -0.001(4) -0.003(4)
C15B 0.014(10) 0.058(17) 0.026(10) 0.003(10) -0.004(8) -0.016(10)
C16B 0.020(5) 0.023(5) 0.015(5) 0.002(4) -0.003(4) -0.003(4)
C18B 0.096(13) 0.074(11) 0.062(10) 0.022(8) 0.013(9) -0.002(10)
N2 0.079(6) 0.078(6) 0.084(6) -0.002(4) -0.004(4) -0.001(4)
C21 0.093(8) 0.091(8) 0.094(8) -0.001(5) -0.006(5) 0.000(5)

loop_
_atom_type_symbol
_atom_type_description
_atom_type_scat_dispersion_real
_atom_type_scat_dispersion_imag
_atom_type_scat_source
C C 0.0033 0.0016 'International Tables Vol C Tables 4.2.6.8 and 6.1.1.4'
H H 0.0000 0.0000 'International Tables Vol C Tables 4.2.6.8 and 6.1.1.4'
N N 0.0061 0.0033 'International Tables Vol C Tables 4.2.6.8 and 6.1.1.4'
O O 0.0106 0.0060 'International Tables Vol C Tables 4.2.6.8 and 6.1.1.4'
In In -0.7276 1.3100 'International Tables Vol C Tables 4.2.6.8 and 6.1.1.4'

loop_
_geom_angle_atom_site_label_1
_geom_angle_atom_site_label_2
_geom_angle_atom_site_label_3
_geom_angle
_geom_angle_site_symmetry_1
_geom_angle_site_symmetry_3
O14 In1 O1 171.58(15) . .
O14 In1 O11 92.69(16) . 3_466
O1 In1 O11 89.95(15) . 3_466
O14 In1 O9 97.65(15) . .
O1 In1 O9 90.36(15) . .
O11 In1 O9 89.50(18) 3_466 .
O14 In1 O4 90.42(15) . 6_556
O1 In1 O4 81.38(16) . 6_556
O11 In1 O4 95.2(2) 3_466 6_556
O9 In1 O4 170.50(17) . 6_556
O14 In1 O2 82.50(14) . .
O1 In1 O2 95.84(14) . .
O11 In1 O2 171.30(17) 3_466 .
O9 In1 O2 84.00(16) . .
O4 In1 O2 92.13(19) 6_556 .
O1 In2 O14 89.59(14) . 7_665
O1 In2 O6 101.00(16) . 7_665
O14 In2 O6 94.80(15) 7_665 7_665
O1 In2 O5 168.78(14) . 4_655
O14 In2 O5 98.58(15) 7_665 4_655
O6 In2 O5 86.05(16) 7_665 4_655
O1 In2 O3 89.27(14) . .
O14 In2 O3 177.95(14) 7_665 .
O6 In2 O3 87.09(15) 7_665 .
O5 In2 O3 82.33(15) 4_655 .
O1 In2 O8 89.08(15) . .
O14 In2 O8 87.73(15) 7_665 .
O6 In2 O8 169.61(16) 7_665 .
O5 In2 O8 83.61(16) 4_655 .
O3 In2 O8 90.54(15) . .
In1 O1 In2 118.33(17) . .
C1 O2 In1 130.7(4) . .
C1 O3 In2 126.2(4) . .
C8 O4 In1 144.3(4) . 6_656
C8 O5 In2 129.1(4) . 4_645
C9 O6 In2 122.3(4) . 7_655
C10 O8 In2 136.6(4) . .
C10 O9 In1 126.3(4) . .
C17 O11 In1 125.9(4) . 3_566
In1 O14 In2 124.90(18) . 7_655
C18A N1 C22 124.6(14) . .
C18A N1 C19 121.6(13) . .
C22 N1 C19 111.4(14) . .
O2 C1 O3 125.8(5) . .
O2 C1 C2 117.8(5) . .
O3 C1 C2 116.3(5) . .
C3 C2 C7 119.3(5) . .
C3 C2 C1 117.4(5) . .
C7 C2 C1 123.1(5) . .
C2 C3 C4 121.4(5) . .
C2 C3 H3 119.3 . .
C4 C3 H3 119.3 . .
C3 C4 C5 119.5(6) . .
C3 C4 H4 120.2 . .
C5 C4 H4 120.2 . .
C6 C5 C4 119.5(5) . .
C6 C5 C8 121.2(5) . .
C4 C5 C8 119.3(5) . .
C5 C6 C7 121.5(5) . .
C5 C6 H6 119.3 . .
C7 C6 H6 119.3 . .
C6 C7 C2 118.8(5) . .
C6 C7 C9 117.9(5) . .
C2 C7 C9 123.3(5) . .
O4 C8 O5 126.0(5) . .
O4 C8 C5 116.3(5) . .
O5 C8 C5 117.7(5) . .
O7 C9 O6 125.1(5) . .
O7 C9 C7 118.4(5) . .
O6 C9 C7 116.4(5) . .
O8 C10 O9 127.3(5) . .
O8 C10 C11 116.6(5) . .
O9 C10 C11 116.1(5) . .
C12A C11 C16A 118.2(8) . .
C16B C11 C12B 120.2(10) . .
C16B C11 C10 122.5(8) . .
C12A C11 C10 122.4(7) . .
C16A C11 C10 119.3(7) . .
C12B C11 C10 117.1(8) . .
C13A C14 C15A 119.1(9) . .
C15B C14 C13B 119.5(12) . .
C15B C14 C17 121.9(10) . .
C13A C14 C17 120.9(7) . .
C15A C14 C17 119.9(8) . .
C13B C14 C17 118.4(9) . .
O10 C17 O11 125.3(6) . .
O10 C17 C14 119.8(6) . .
O11 C17 C14 114.8(6) . .
N1 C19 C20 110.3(15) . .
N1 C19 H19A 109.6 . .
C20 C19 H19A 109.6 . .
N1 C19 H19B 109.6 . .
C20 C19 H19B 109.6 . .
H19A C19 H19B 108.1 . .
C19 C20 N2 112.2(17) . .
C19 C20 H20A 109.2 . .
N2 C20 H20A 109.2 . .
C19 C20 H20B 109.2 . .
N2 C20 H20B 109.2 . .
H20A C20 H20B 107.9 . .
N1 C22 C21 112.3(15) . .
N1 C22 H22A 109.1 . .
C21 C22 H22A 109.1 . .
N1 C22 H22B 109.1 . .
C21 C22 H22B 109.1 . .
H22A C22 H22B 107.9 . .
C13A C12A C11 120.5(11) . .
C13A C12A C18A 114.4(12) . .
C11 C12A C18A 123.1(12) . .
C14 C13A C12A 120.9(11) . .
C14 C13A H13A 119.5 . .
C12A C13A H13A 119.5 . .
C16A C15A C14 120.2(13) . .
C16A C15A H15A 119.9 . .
C14 C15A H15A 119.9 . .
C15A C16A C11 121.0(11) . .
C15A C16A H16A 119.5 . .
C11 C16A H16A 119.5 . .
O12 C18A N1 110.4(17) . .
O12 C18A C12A 119.6(15) . .
N1 C18A C12A 130.0(15) . .
C13B C12B C11 118.1(13) . .
C13B C12B C18B 106.2(11) . .
C11 C12B C18B 135.2(11) . .
C12B C13B C14 119.7(14) . .
C12B C13B H13B 120.2 . .
C14 C13B H13B 120.2 . .
C16B C15B C14 120.8(18) . .
C16B C15B H15B 119.6 . .
C14 C15B H15B 119.6 . .
C15B C16B C11 121.8(16) . .
C15B C16B H16B 119.1 . .
C11 C16B H16B 119.1 . .
O13 C18B O12 116(2) . .
O13 C18B C12B 124(2) . .
O12 C18B C12B 120.1(19) . .
C21 N2 C20 111.5(17) . .
N2 C21 C22 112.7(16) . .
N2 C21 H21A 109.1 . .
C22 C21 H21A 109.1 . .
N2 C21 H21B 109.1 . .
C22 C21 H21B 109.1 . .
H21A C21 H21B 107.8 . .

loop_
_geom_bond_atom_site_label_1
_geom_bond_atom_site_label_2
_geom_bond_distance
_geom_bond_site_symmetry_2
In1 O14 2.082(4) .
In1 O1 2.097(3) .
In1 O11 2.133(4) 3_466
In1 O9 2.160(4) .
In1 O4 2.176(4) 6_556
In1 O2 2.178(4) .
In2 O1 2.106(4) .
In2 O14 2.110(4) 7_665
In2 O6 2.142(4) 7_665
In2 O5 2.150(4) 4_655
In2 O3 2.175(4) .
In2 O8 2.193(4) .
O2 C1 1.261(6) .
O3 C1 1.262(6) .
O4 C8 1.257(7) .
O4 In1 2.176(4) 6_656
O5 C8 1.258(7) .
O5 In2 2.150(4) 4_645
O6 C9 1.264(7) .
O6 In2 2.142(4) 7_655
O7 C9 1.243(7) .
O8 C10 1.258(7) .
O9 C10 1.268(7) .
O10 C17 1.239(8) .
O11 C17 1.276(8) .
O11 In1 2.133(4) 3_566
O12 C18A 1.23(2) .
O12 C18B 1.264(17) .
O13 C18B 1.207(18) .
O14 In2 2.110(4) 7_655
N1 C18A 1.389(16) .
N1 C22 1.441(9) .
N1 C19 1.451(9) .
C1 C2 1.491(7) .
C2 C3 1.384(8) .
C2 C7 1.414(7) .
C3 C4 1.385(8) .
C3 H3 0.9500 .
C4 C5 1.396(8) .
C4 H4 0.9500 .
C5 C6 1.388(7) .
C5 C8 1.490(8) .
C6 C7 1.389(7) .
C6 H6 0.9500 .
C7 C9 1.514(7) .
C10 C11 1.505(8) .
C11 C16B 1.378(14) .
C11 C12A 1.380(12) .
C11 C16A 1.386(11) .
C11 C12B 1.416(14) .
C14 C15B 1.358(16) .
C14 C13A 1.362(12) .
C14 C15A 1.380(13) .
C14 C13B 1.445(15) .
C14 C17 1.507(9) .
C19 C20 1.454(10) .
C19 H19A 0.9900 .
C19 H19B 0.9900 .
C20 N2 1.455(10) .
C20 H20A 0.9900 .
C20 H20B 0.9900 .
C22 C21 1.457(10) .
C22 H22A 0.9900 .
C22 H22B 0.9900 .
C12A C13A 1.379(13) .
C12A C18A 1.47(2) .
C13A H13A 0.9500 .
C15A C16A 1.371(14) .
C15A H15A 0.9500 .
C16A H16A 0.9500 .
C12B C13B 1.397(16) .
C12B C18B 1.492(17) .
C13B H13B 0.9500 .
C15B C16B 1.358(17) .
C15B H15B 0.9500 .
C16B H16B 0.9500 .
N2 C21 1.451(10) .
C21 H21A 0.9900 .
C21 H21B 0.9900 .

loop_
_platon_squeeze_void_nr
_platon_squeeze_void_average_x
_platon_squeeze_void_average_y
_platon_squeeze_void_average_z
_platon_squeeze_void_volume
_platon_squeeze_void_count_electrons
_platon_squeeze_void_content
1 0.250 0.053 0.138 584 85 ' '
2 0.750 -0.025 0.362 584 85 ' '
3 0.250 -0.072 0.638 584 85 ' '
4 0.750 0.001 0.862 584 85 ' '
